data_7111252
loop_
_publ_author_name
'Lotz, Matthias'
'Kramer, Gernot'
'Knochel, Paul'

_publ_section_title
;
 Facile axial chirality control by using a precursor with central
 chirality. Application to the preparation of new axially chiral
 diphosphine complexes for asymmetric catalysis
;
_journal_issue 21
_journal_name_full 'Chemical Communications'
_journal_page_first 2546
_journal_paper_doi 10.1039/b207399d
_journal_year 2002
_chemical_compound_source
;
crystals provided by M. Lotz
;
_chemical_formula_sum 'C43 H37 Cl Fe O4 P2 Pd'
_chemical_formula_weight 877.42
_space_group_IT_number 19
_symmetry_cell_setting orthorhombic
_symmetry_Int_Tables_number 19
_symmetry_space_group_name_Hall 'P 2ac 2ab'
_symmetry_space_group_name_H-M 'P 21 21 21'
_atom_sites_solution_hydrogens geom
_atom_sites_solution_primary direct
_atom_sites_solution_secondary difmap
_audit_block_code Pd_C3H5_Fecp2(PPh2)(o-PhPPh2)_gn089_Knochel
_audit_creation_date 25-APR-02
_audit_creation_method 'form98_non/compatible with shelxl97-2'
_cell_angle_alpha 90.00
_cell_angle_beta 90.00
_cell_angle_gamma 90.00
_cell_formula_units_Z 4
_cell_length_a 9.74630(10)
_cell_length_b 18.7721(2)
_cell_length_c 20.4955(2)
_cell_measurement_reflns_used 32271
_cell_measurement_temperature 200(2)
_cell_measurement_theta_max 27.485
_cell_measurement_theta_min 3.134
_cell_volume 3749.83(7)
_computing_cell_refinement 'HKL Scalepack (Otwinowski & Minor 1997)'
_computing_data_collection 'Collect (Nonius BV, 1997-2000)'
_computing_data_reduction 'HKL Denzo and Scalepack (Otwinowski & Minor 1997)'
_computing_molecular_graphics
;
ORTEP (M. N. Burnett, C. K. Johnson, ORTEP-III: Oak Ridge Thermal Ellipsoid
Plot Program for Crystal Structure Illustrations, Oak Ridge National
Laboratory Report ORNL-6895, 1996).
;
_computing_publication_material 'SHELXL-97 (G. M. Sheldrick. University of Gottingen, 97-2 version)'
_computing_structure_refinement 'SHELXL-97 (G. M. Sheldrick. University of Gottingen, 97-2 version)'
_computing_structure_solution 'SIR97 (Cascarano et al.,Acta Crystallogr., Sect A, 1996, C79)'
_diffrn_ambient_temperature 200(2)
_diffrn_detector_area_resol_mean 9
_diffrn_measured_fraction_theta_full 0.997
_diffrn_measured_fraction_theta_max 0.997
_diffrn_measurement_device '95mm CCD camera on \k-goniostat'
_diffrn_measurement_device_type KappaCCD
_diffrn_measurement_method CCD
_diffrn_radiation_collimation 0.35
_diffrn_radiation_monochromator graphite
_diffrn_radiation_source 'rotating anode'
_diffrn_radiation_type MoK\a
_diffrn_radiation_wavelength 0.71073
_diffrn_reflns_av_R_equivalents 0.0619
_diffrn_reflns_av_sigmaI/netI 0.0419
_diffrn_reflns_limit_h_max 12
_diffrn_reflns_limit_h_min -12
_diffrn_reflns_limit_k_max 24
_diffrn_reflns_limit_k_min -23
_diffrn_reflns_limit_l_max 26
_diffrn_reflns_limit_l_min -26
_diffrn_reflns_number 59657
_diffrn_reflns_theta_full 27.47
_diffrn_reflns_theta_max 27.47
_diffrn_reflns_theta_min 3.17
_diffrn_source_current 75.00
_diffrn_source_power 4.125
_diffrn_source_type 'FR 591 generator'
_diffrn_source_voltage 55.00
_exptl_absorpt_coefficient_mu 1.066
_exptl_absorpt_correction_T_max 0.9579
_exptl_absorpt_correction_T_min 0.7964
_exptl_absorpt_correction_type numerical
_exptl_absorpt_process_details 'Absorption correction with XRed, rev 1.09, STOE (Darmstadt, Germany)'
_exptl_crystal_colour yellow
_exptl_crystal_density_diffrn 1.55421(3)
_exptl_crystal_density_method 'not measured'
_exptl_crystal_description needle
_exptl_crystal_F_000 1784
_exptl_crystal_size_max 0.32
_exptl_crystal_size_mid 0.06
_exptl_crystal_size_min 0.04
_refine_diff_density_max 0.650
_refine_diff_density_min -1.024
_refine_diff_density_rms 0.138
_refine_ls_abs_structure_details 'Flack H D (1983), Acta Cryst. A39, 876-881'
_refine_ls_abs_structure_Flack -0.04(2)
_refine_ls_extinction_method none
_refine_ls_goodness_of_fit_ref 1.111
_refine_ls_hydrogen_treatment mixed
_refine_ls_matrix_type full
_refine_ls_number_parameters 468
_refine_ls_number_reflns 8570
_refine_ls_number_restraints 0
_refine_ls_restrained_S_all 1.111
_refine_ls_R_factor_all 0.0550
_refine_ls_R_factor_gt 0.0400
_refine_ls_shift/su_max 0.002
_refine_ls_shift/su_mean 0.000
_refine_ls_structure_factor_coef Fsqd
_refine_ls_weighting_details 'calc w=1/[\s^2^(Fo^2^)+(0.0577P)^2^+2.2263P] where P=(Fo^2^+2Fc^2^)/3'
_refine_ls_weighting_scheme calc
_refine_ls_wR_factor_gt 0.1006
_refine_ls_wR_factor_ref 0.1100
_reflns_number_gt 7195
_reflns_number_total 8570
_reflns_threshold_expression >2sigma(I)
_cod_data_source_file b207399dsup1.cif
_cod_data_source_block gn089
_cod_database_code 7111252
_kl_diffrn_measurement_scan_angle omega-scan
_kl_diffrn_measurement_scan_step_degree 1.8
_kl_diffrn_measurement_scan_time_per_degree 60
_kl_diffrn_measurement_detector_distance 30

loop_
_symmetry_equiv_pos_as_xyz
'x, y, z'
'-x+1/2, -y, z+1/2'
'x+1/2, -y+1/2, -z'
'-x, y+1/2, -z+1/2'

loop_
_atom_site_label
_atom_site_type_symbol
_atom_site_fract_x
_atom_site_fract_y
_atom_site_fract_z
_atom_site_U_iso_or_equiv
_atom_site_adp_type
_atom_site_occupancy
_atom_site_symmetry_multiplicity
_atom_site_calc_flag
_atom_site_refinement_flags
_atom_site_disorder_assembly
_atom_site_disorder_group
Pd1 Pd 0.49813(3) 0.000446(14) 0.711875(13) 0.02439(8) Uani 1 1 d . . .
P1 P 0.45957(10) -0.01483(5) 0.82161(5) 0.0234(2) Uani 1 1 d . A .
P2 P 0.51915(11) -0.11995(5) 0.68731(4) 0.0227(2) Uani 1 1 d . A .
Fe1 Fe 0.28100(6) -0.15775(3) 0.90674(3) 0.03007(14) Uani 1 1 d . A .
C1 C 0.3566(4) -0.0926(2) 0.83334(19) 0.0242(8) Uani 1 1 d . . .
C2 C 0.3989(4) -0.1662(2) 0.82283(18) 0.0238(8) Uani 1 1 d . A .
C3 C 0.2778(5) -0.2085(2) 0.8188(2) 0.0309(9) Uani 1 1 d . . .
H3 H 0.2751 -0.2587 0.8130 0.037 Uiso 1 1 calc R A .
C4 C 0.1623(4) -0.1635(3) 0.8249(2) 0.0337(9) Uani 1 1 d . A .
H4 H 0.0691 -0.1782 0.8228 0.040 Uiso 1 1 calc R . .
C5 C 0.2088(4) -0.0926(2) 0.8345(2) 0.0292(9) Uani 1 1 d . A .
H5 H 0.1521 -0.0520 0.8407 0.035 Uiso 1 1 calc R . .
C6 C 0.2731(14) -0.1195(4) 0.9994(3) 0.114(4) Uani 1 1 d . . .
H6 H 0.2829 -0.0707 1.0109 0.137 Uiso 1 1 calc R A .
C7 C 0.3774(7) -0.1738(5) 0.9945(3) 0.067(2) Uani 1 1 d . A .
H7 H 0.4722 -0.1664 1.0030 0.081 Uiso 1 1 calc R . .
C8 C 0.3241(8) -0.2337(4) 0.9769(3) 0.071(2) Uani 1 1 d . . .
H8 H 0.3750 -0.2763 0.9706 0.085 Uiso 1 1 calc R A .
C9 C 0.1892(7) -0.2285(4) 0.9688(3) 0.0638(18) Uani 1 1 d . A .
H9 H 0.1303 -0.2662 0.9559 0.077 Uiso 1 1 calc R . .
C10 C 0.1476(7) -0.1587(5) 0.9821(3) 0.075(2) Uani 1 1 d . A .
H10 H 0.0568 -0.1404 0.9803 0.090 Uiso 1 1 calc R . .
C11 C 0.5416(4) -0.1891(2) 0.80974(18) 0.0240(8) Uani 1 1 d . . .
C12 C 0.6028(4) -0.1762(2) 0.74857(18) 0.0234(8) Uani 1 1 d . A .
C13 C 0.7356(4) -0.2027(2) 0.7362(2) 0.0308(9) Uani 1 1 d . . .
H13 H 0.7774 -0.1943 0.6951 0.037 Uiso 1 1 calc R A .
C14 C 0.8052(4) -0.2408(2) 0.7832(2) 0.0314(9) Uani 1 1 d . A .
H14 H 0.8942 -0.2588 0.7740 0.038 Uiso 1 1 calc R . .
C15 C 0.7465(4) -0.2530(2) 0.8439(2) 0.0339(10) Uani 1 1 d . . .
H15 H 0.7957 -0.2785 0.8764 0.041 Uiso 1 1 calc R A .
C16 C 0.6155(4) -0.2278(2) 0.8567(2) 0.0289(9) Uani 1 1 d . A .
H16 H 0.5751 -0.2368 0.8980 0.035 Uiso 1 1 calc R . .
C17 C 0.6193(4) -0.1352(2) 0.61343(19) 0.0280(9) Uani 1 1 d . . .
C18 C 0.7387(4) -0.0954(2) 0.6049(2) 0.0356(10) Uani 1 1 d . A .
H18 H 0.7649 -0.0617 0.6372 0.043 Uiso 1 1 calc R . .
C19 C 0.8195(5) -0.1044(3) 0.5501(2) 0.0416(12) Uani 1 1 d . . .
H19 H 0.9016 -0.0776 0.5454 0.050 Uiso 1 1 calc R A .
C20 C 0.7811(6) -0.1524(3) 0.5018(2) 0.0489(13) Uani 1 1 d . A .
H20 H 0.8355 -0.1581 0.4637 0.059 Uiso 1 1 calc R . .
C21 C 0.6632(6) -0.1914(3) 0.5101(3) 0.0543(14) Uani 1 1 d . . .
H21 H 0.6375 -0.2249 0.4776 0.065 Uiso 1 1 calc R A .
C22 C 0.5801(5) -0.1832(3) 0.5650(2) 0.0405(11) Uani 1 1 d . A .
H22 H 0.4979 -0.2100 0.5694 0.049 Uiso 1 1 calc R . .
C23 C 0.3517(4) -0.1590(2) 0.67183(18) 0.0272(8) Uani 1 1 d . . .
C24 C 0.3319(5) -0.2327(2) 0.6691(2) 0.0350(10) Uani 1 1 d . A .
H24 H 0.4075 -0.2642 0.6742 0.042 Uiso 1 1 calc R . .
C25 C 0.2012(5) -0.2598(3) 0.6587(2) 0.0442(12) Uani 1 1 d . . .
H25 H 0.1873 -0.3098 0.6567 0.053 Uiso 1 1 calc R A .
C26 C 0.0914(5) -0.2142(3) 0.6513(2) 0.0468(13) Uani 1 1 d . A .
H26 H 0.0023 -0.2330 0.6437 0.056 Uiso 1 1 calc R . .
C27 C 0.1104(5) -0.1408(3) 0.6551(2) 0.0437(12) Uani 1 1 d . . .
H27 H 0.0345 -0.1094 0.6509 0.052 Uiso 1 1 calc R A .
C28 C 0.2396(4) -0.1145(3) 0.6649(2) 0.0328(9) Uani 1 1 d . A .
H28 H 0.2526 -0.0644 0.6670 0.039 Uiso 1 1 calc R . .
C29 C 0.6202(4) -0.0214(2) 0.8647(2) 0.0284(9) Uani 1 1 d . . .
C30 C 0.6357(5) -0.0543(3) 0.9261(2) 0.0389(11) Uani 1 1 d . A .
H30 H 0.5589 -0.0761 0.9464 0.047 Uiso 1 1 calc R . .
C31 C 0.7615(5) -0.0550(3) 0.9570(3) 0.0506(14) Uani 1 1 d . . .
H31 H 0.7717 -0.0781 0.9979 0.061 Uiso 1 1 calc R A .
C32 C 0.8733(5) -0.0217(3) 0.9279(3) 0.0548(15) Uani 1 1 d . A .
H32 H 0.9589 -0.0201 0.9501 0.066 Uiso 1 1 calc R . .
C33 C 0.8607(5) 0.0093(4) 0.8670(3) 0.0593(16) Uani 1 1 d . . .
H33 H 0.9381 0.0303 0.8465 0.071 Uiso 1 1 calc R A .
C34 C 0.7349(4) 0.0094(3) 0.8361(2) 0.0433(11) Uani 1 1 d . A .
H34 H 0.7266 0.0310 0.7944 0.052 Uiso 1 1 calc R . .
C35 C 0.3584(4) 0.0532(2) 0.8631(2) 0.0308(9) Uani 1 1 d . . .
C36 C 0.3769(6) 0.0688(3) 0.9283(3) 0.0471(13) Uani 1 1 d . A .
H36 H 0.4495 0.0472 0.9520 0.057 Uiso 1 1 calc R . .
C37 C 0.2884(8) 0.1164(4) 0.9591(3) 0.0677(18) Uani 1 1 d . . .
H37 H 0.3000 0.1271 1.0040 0.081 Uiso 1 1 calc R A .
C38 C 0.1834(7) 0.1482(4) 0.9238(3) 0.0667(18) Uani 1 1 d . A .
H38 H 0.1237 0.1810 0.9447 0.080 Uiso 1 1 calc R . .
C39 C 0.1649(5) 0.1326(3) 0.8591(3) 0.0479(13) Uani 1 1 d . . .
H39 H 0.0924 0.1543 0.8353 0.058 Uiso 1 1 calc R A .
C40 C 0.2519(5) 0.0852(2) 0.8289(2) 0.0371(11) Uani 1 1 d . A .
H40 H 0.2391 0.0743 0.7840 0.044 Uiso 1 1 calc R . .
C42A C 0.5567(17) 0.0927(8) 0.6547(8) 0.0434(15) Uiso 0.341(10) 1 d P A 1
H42A H 0.6388 0.1170 0.6434 0.052 Uiso 0.341(10) 1 calc PR A 1
C42B C 0.4572(8) 0.0910(4) 0.6496(4) 0.0434(15) Uiso 0.659(10) 1 d P A 2
H42B H 0.3729 0.1089 0.6331 0.052 Uiso 0.659(10) 1 calc PR A 2
C41 C 0.5011(7) 0.1168(2) 0.7090(3) 0.0544(14) Uani 1 1 d . A .
H41A H 0.4185 0.0962 0.7249 0.065 Uiso 0.341(10) 1 calc PR A 1
H41B H 0.5434 0.1546 0.7322 0.065 Uiso 0.341(10) 1 calc PR A 1
H41C H 0.5848 0.1003 0.7272 0.065 Uiso 0.659(10) 1 calc PR A 2
H41D H 0.4475 0.1510 0.7316 0.065 Uiso 0.659(10) 1 calc PR A 2
C43 C 0.5237(7) 0.0426(3) 0.6129(2) 0.0604(17) Uani 1 1 d . A .
H43A H 0.4433 0.0149 0.6196 0.073 Uiso 0.341(10) 1 calc PR A 1
H43B H 0.5803 0.0340 0.5760 0.073 Uiso 0.341(10) 1 calc PR A 1
H43C H 0.6084 0.0232 0.6275 0.073 Uiso 0.659(10) 1 calc PR A 2
H43D H 0.4860 0.0277 0.5724 0.073 Uiso 0.659(10) 1 calc PR A 2
Cl1 Cl -0.03315(15) 0.08099(8) 0.66497(8) 0.0633(4) Uani 1 1 d . . .
O1 O 0.1099(6) 0.0782(4) 0.6688(4) 0.120(2) Uani 1 1 d . . .
O2 O -0.0927(11) 0.0260(5) 0.6992(4) 0.194(5) Uani 1 1 d . . .
O3 O -0.0780(11) 0.0672(7) 0.6042(4) 0.256(7) Uani 1 1 d . . .
O4 O -0.0657(9) 0.1422(5) 0.6863(13) 0.471(18) Uani 1 1 d . . .

loop_
_atom_site_aniso_label
_atom_site_aniso_U_11
_atom_site_aniso_U_22
_atom_site_aniso_U_33
_atom_site_aniso_U_23
_atom_site_aniso_U_13
_atom_site_aniso_U_12
Pd1 0.02776(14) 0.02343(14) 0.02198(14) 0.00325(11) 0.00017(11) 0.00056(15)
P1 0.0243(4) 0.0239(5) 0.0219(5) -0.0010(4) -0.0021(4) -0.0001(3)
P2 0.0240(5) 0.0255(5) 0.0187(4) -0.0004(4) -0.0005(4) -0.0004(4)
Fe1 0.0273(3) 0.0393(3) 0.0237(3) 0.0044(3) 0.0049(2) -0.0016(3)
C1 0.0230(18) 0.028(2) 0.0220(18) 0.0001(16) -0.0005(15) 0.0023(15)
C2 0.0273(19) 0.027(2) 0.0170(17) 0.0021(16) -0.0007(15) -0.0031(16)
C3 0.033(2) 0.028(2) 0.031(2) 0.0026(17) 0.0040(19) -0.0052(18)
C4 0.0233(19) 0.043(3) 0.035(2) 0.002(2) 0.0006(17) -0.0056(18)
C5 0.0232(19) 0.036(2) 0.0283(19) 0.0003(17) 0.0025(17) 0.0004(17)
C6 0.263(14) 0.064(5) 0.016(2) -0.006(3) 0.041(5) -0.049(7)
C7 0.063(4) 0.106(6) 0.032(3) 0.024(3) 0.001(3) -0.002(4)
C8 0.084(5) 0.078(5) 0.052(4) 0.028(4) 0.012(3) 0.011(4)
C9 0.068(4) 0.079(5) 0.045(3) 0.016(3) 0.010(3) -0.021(4)
C10 0.060(4) 0.121(7) 0.046(3) 0.038(4) 0.029(3) 0.035(4)
C11 0.0271(19) 0.0213(19) 0.0235(18) -0.0014(15) -0.0012(15) -0.0014(15)
C12 0.0257(18) 0.021(2) 0.0231(18) -0.0024(15) 0.0022(15) 0.0013(15)
C13 0.027(2) 0.037(2) 0.029(2) 0.0034(17) 0.0024(16) 0.0041(18)
C14 0.023(2) 0.037(2) 0.034(2) -0.0015(19) -0.0045(17) 0.0066(17)
C15 0.038(3) 0.034(2) 0.029(2) 0.0028(18) -0.0073(18) 0.0062(18)
C16 0.034(2) 0.029(2) 0.0231(19) 0.0042(17) -0.0009(17) 0.0029(18)
C17 0.027(2) 0.038(2) 0.0189(18) 0.0009(16) 0.0035(15) 0.0033(17)
C18 0.035(2) 0.041(2) 0.031(2) -0.0005(19) 0.0038(19) -0.0005(19)
C19 0.029(2) 0.065(3) 0.031(2) 0.008(2) 0.0057(18) 0.001(2)
C20 0.049(3) 0.069(4) 0.029(2) -0.003(2) 0.013(2) 0.007(3)
C21 0.061(3) 0.068(4) 0.035(3) -0.015(3) 0.005(2) 0.002(3)
C22 0.043(3) 0.049(3) 0.029(2) -0.006(2) 0.0061(19) -0.005(2)
C23 0.0274(19) 0.034(2) 0.0204(18) -0.0003(17) -0.0013(15) -0.0016(17)
C24 0.037(2) 0.037(2) 0.031(2) -0.002(2) 0.0005(19) -0.0072(19)
C25 0.048(3) 0.048(3) 0.036(2) -0.010(2) 0.000(2) -0.016(2)
C26 0.031(2) 0.071(4) 0.038(3) -0.012(2) -0.001(2) -0.015(2)
C27 0.029(2) 0.066(4) 0.036(2) -0.003(2) -0.005(2) -0.004(2)
C28 0.026(2) 0.041(2) 0.031(2) -0.0026(19) 0.0006(17) 0.0013(18)
C29 0.0250(19) 0.028(2) 0.032(2) -0.0020(17) -0.0022(16) 0.0040(16)
C30 0.039(3) 0.045(3) 0.033(2) 0.010(2) -0.010(2) -0.004(2)
C31 0.046(3) 0.061(4) 0.045(3) 0.003(2) -0.023(2) 0.002(2)
C32 0.036(3) 0.072(4) 0.056(3) -0.006(3) -0.016(2) 0.006(3)
C33 0.027(2) 0.089(5) 0.062(3) 0.015(3) -0.006(2) -0.008(3)
C34 0.028(2) 0.062(3) 0.039(2) 0.010(2) -0.0014(18) -0.001(2)
C35 0.030(2) 0.031(2) 0.031(2) -0.0035(18) 0.0002(17) -0.0010(17)
C36 0.051(3) 0.050(3) 0.040(3) -0.012(2) -0.011(2) 0.016(3)
C37 0.085(4) 0.080(5) 0.038(3) -0.023(3) -0.002(3) 0.033(4)
C38 0.064(4) 0.068(4) 0.067(4) -0.019(3) 0.014(3) 0.026(3)
C39 0.045(3) 0.039(3) 0.060(3) 0.000(2) 0.005(2) 0.013(2)
C40 0.039(3) 0.035(2) 0.038(2) -0.0011(19) -0.0009(19) 0.0084(19)
C41 0.078(4) 0.017(2) 0.069(3) 0.012(2) 0.014(4) 0.003(3)
C43 0.099(5) 0.048(3) 0.034(3) 0.024(2) 0.014(3) 0.014(3)
Cl1 0.0542(8) 0.0602(9) 0.0755(10) 0.0071(7) -0.0073(7) -0.0192(7)
O1 0.070(3) 0.146(6) 0.142(6) 0.028(5) -0.016(4) -0.005(4)
O2 0.237(10) 0.222(9) 0.121(6) -0.001(6) 0.060(6) -0.159(8)
O3 0.236(10) 0.438(18) 0.093(5) 0.075(8) -0.060(6) -0.213(12)
O4 0.113(7) 0.129(7) 1.17(5) -0.290(17) -0.151(16) 0.053(6)

loop_
_atom_type_symbol
_atom_type_description
_atom_type_scat_dispersion_real
_atom_type_scat_dispersion_imag
_atom_type_scat_source
C C 0.0033 0.0016 'International Tables Vol C Tables 4.2.6.8 and 6.1.1.4'
H H 0.0000 0.0000 'International Tables Vol C Tables 4.2.6.8 and 6.1.1.4'
O O 0.0106 0.0060 'International Tables Vol C Tables 4.2.6.8 and 6.1.1.4'
P P 0.1023 0.0942 'International Tables Vol C Tables 4.2.6.8 and 6.1.1.4'
Fe Fe 0.3463 0.8444 'International Tables Vol C Tables 4.2.6.8 and 6.1.1.4'
Pd Pd -0.9988 1.0072 'International Tables Vol C Tables 4.2.6.8 and 6.1.1.4'
Cl Cl 0.1484 0.1585 'International Tables Vol C Tables 4.2.6.8 and 6.1.1.4'

loop_
_exptl_crystal_face_index_h
_exptl_crystal_face_index_k
_exptl_crystal_face_index_l
_exptl_crystal_face_perp_dist
1 0 0 0.180000
-1 0 0 0.140000
0 1 0 0.030000
0 -1 0 0.010000
0 0 1 0.030000
0 0 -1 0.030000

loop_
_geom_angle_atom_site_label_1
_geom_angle_atom_site_label_2
_geom_angle_atom_site_label_3
_geom_angle
C42B Pd1 C42A 26.0(4)
C42B Pd1 C41 37.0(3)
C42A Pd1 C41 35.2(4)
C42B Pd1 C43 36.0(3)
C42A Pd1 C43 35.1(4)
C41 Pd1 C43 67.2(2)
C42B Pd1 P1 130.2(2)
C42A Pd1 P1 132.2(4)
C41 Pd1 P1 98.84(14)
C43 Pd1 P1 165.82(15)
C42B Pd1 P2 130.7(2)
C42A Pd1 P2 129.6(4)
C41 Pd1 P2 164.74(14)
C43 Pd1 P2 98.06(15)
P1 Pd1 P2 96.03(4)
C1 P1 C29 111.50(19)
C1 P1 C35 101.86(19)
C29 P1 C35 106.8(2)
C1 P1 Pd1 108.99(13)
C29 P1 Pd1 110.24(14)
C35 P1 Pd1 117.25(15)
C23 P2 C17 105.81(19)
C23 P2 C12 106.66(19)
C17 P2 C12 103.92(18)
C23 P2 Pd1 110.54(14)
C17 P2 Pd1 112.28(14)
C12 P2 Pd1 116.84(13)
C10 Fe1 C6 42.6(4)
C10 Fe1 C3 131.5(3)
C6 Fe1 C3 172.3(2)
C10 Fe1 C4 105.3(2)
C6 Fe1 C4 139.9(4)
C3 Fe1 C4 40.52(18)
C10 Fe1 C9 40.2(3)
C6 Fe1 C9 68.4(3)
C3 Fe1 C9 103.9(2)
C4 Fe1 C9 103.2(2)
C10 Fe1 C5 109.7(2)
C6 Fe1 C5 116.9(3)
C3 Fe1 C5 68.53(17)
C4 Fe1 C5 40.66(18)
C9 Fe1 C5 133.5(2)
C10 Fe1 C7 67.9(3)
C6 Fe1 C7 41.4(4)
C3 Fe1 C7 135.5(3)
C4 Fe1 C7 166.6(3)
C9 Fe1 C7 63.9(3)
C5 Fe1 C7 151.6(3)
C10 Fe1 C8 66.0(3)
C6 Fe1 C8 66.5(3)
C3 Fe1 C8 107.2(3)
C4 Fe1 C8 130.6(3)
C9 Fe1 C8 37.7(3)
C5 Fe1 C8 170.2(3)
C7 Fe1 C8 36.5(3)
C10 Fe1 C2 172.0(3)
C6 Fe1 C2 145.4(4)
C3 Fe1 C2 40.51(16)
C4 Fe1 C2 68.17(15)
C9 Fe1 C2 135.1(2)
C5 Fe1 C2 68.66(16)
C7 Fe1 C2 117.5(2)
C8 Fe1 C2 114.3(2)
C10 Fe1 C1 142.1(3)
C6 Fe1 C1 118.8(2)
C3 Fe1 C1 68.89(16)
C4 Fe1 C1 68.67(16)
C9 Fe1 C1 171.7(2)
C5 Fe1 C1 40.94(15)
C7 Fe1 C1 124.0(2)
C8 Fe1 C1 147.0(2)
C2 Fe1 C1 41.16(15)
C5 C1 C2 106.5(4)
C5 C1 P1 124.3(3)
C2 C1 P1 126.6(3)
C5 C1 Fe1 68.4(2)
C2 C1 Fe1 69.4(2)
P1 C1 Fe1 141.1(2)
C3 C2 C1 107.6(3)
C3 C2 C11 127.3(4)
C1 C2 C11 124.6(3)
C3 C2 Fe1 68.4(2)
C1 C2 Fe1 69.4(2)
C11 C2 Fe1 133.9(3)
C4 C3 C2 108.8(4)
C4 C3 Fe1 69.8(3)
C2 C3 Fe1 71.1(2)
C3 C4 C5 108.5(4)
C3 C4 Fe1 69.6(2)
C5 C4 Fe1 69.8(2)
C4 C5 C1 108.5(4)
C4 C5 Fe1 69.5(2)
C1 C5 Fe1 70.6(2)
C7 C6 C10 102.4(6)
C7 C6 Fe1 70.0(3)
C10 C6 Fe1 68.2(3)
C8 C7 C6 110.5(7)
C8 C7 Fe1 72.4(4)
C6 C7 Fe1 68.6(4)
C7 C8 C9 111.7(7)
C7 C8 Fe1 71.1(4)
C9 C8 Fe1 70.2(4)
C8 C9 C10 109.4(7)
C8 C9 Fe1 72.1(4)
C10 C9 Fe1 68.9(3)
C9 C10 C6 106.0(6)
C9 C10 Fe1 70.8(3)
C6 C10 Fe1 69.2(3)
C16 C11 C12 118.7(4)
C16 C11 C2 120.5(3)
C12 C11 C2 120.6(3)
C13 C12 C11 119.2(4)
C13 C12 P2 119.3(3)
C11 C12 P2 121.3(3)
C14 C13 C12 120.6(4)
C13 C14 C15 120.6(4)
C16 C15 C14 119.5(4)
C15 C16 C11 121.3(4)
C18 C17 C22 119.1(4)
C18 C17 P2 117.8(3)
C22 C17 P2 123.0(3)
C19 C18 C17 120.8(4)
C18 C19 C20 120.3(5)
C21 C20 C19 118.9(5)
C20 C21 C22 121.8(5)
C17 C22 C21 119.1(5)
C28 C23 C24 119.0(4)
C28 C23 P2 118.9(3)
C24 C23 P2 122.0(3)
C25 C24 C23 119.7(4)
C26 C25 C24 120.2(5)
C25 C26 C27 120.3(4)
C28 C27 C26 119.3(5)
C27 C28 C23 121.6(5)
C34 C29 C30 118.2(4)
C34 C29 P1 117.7(3)
C30 C29 P1 124.1(3)
C31 C30 C29 120.6(5)
C30 C31 C32 119.7(5)
C33 C32 C31 120.4(5)
C34 C33 C32 119.6(5)
C33 C34 C29 121.4(5)
C36 C35 C40 119.6(4)
C36 C35 P1 122.0(4)
C40 C35 P1 118.1(3)
C35 C36 C37 119.6(5)
C38 C37 C36 119.8(5)
C39 C38 C37 120.6(5)
C38 C39 C40 119.5(5)
C39 C40 C35 120.8(5)
C43 C42A C41 134.1(14)
C43 C42A Pd1 73.4(7)
C41 C42A Pd1 73.1(7)
C43 C42B C41 125.5(7)
C43 C42B Pd1 73.1(4)
C41 C42B Pd1 72.4(4)
C42A C41 C42B 42.4(7)
C42A C41 Pd1 71.7(7)
C42B C41 Pd1 70.7(4)
C42A C43 C42B 43.0(7)
C42A C43 Pd1 71.5(7)
C42B C43 Pd1 70.9(4)
O4 Cl1 O3 114.3(12)
O4 Cl1 O2 113.4(12)
O3 Cl1 O2 101.0(5)
O4 Cl1 O1 105.3(5)
O3 Cl1 O1 111.7(6)
O2 Cl1 O1 111.3(6)

loop_
_geom_bond_atom_site_label_1
_geom_bond_atom_site_label_2
_geom_bond_distance
Pd1 C42B 2.163(8)
Pd1 C42A 2.168(16)
Pd1 C41 2.185(4)
Pd1 C43 2.191(4)
Pd1 P1 2.2983(10)
Pd1 P2 2.3246(10)
P1 C1 1.787(4)
P1 C29 1.802(4)
P1 C35 1.824(4)
P2 C23 1.816(4)
P2 C17 1.824(4)
P2 C12 1.832(4)
Fe1 C10 2.019(5)
Fe1 C6 2.032(5)
Fe1 C3 2.038(4)
Fe1 C4 2.041(4)
Fe1 C9 2.044(6)
Fe1 C5 2.045(4)
Fe1 C7 2.051(6)
Fe1 C8 2.068(6)
Fe1 C2 2.074(4)
Fe1 C1 2.075(4)
C1 C5 1.441(5)
C1 C2 1.459(6)
C2 C3 1.424(6)
C2 C11 1.480(5)
C3 C4 1.413(6)
C4 C5 1.419(6)
C6 C7 1.444(13)
C6 C10 1.471(12)
C7 C8 1.290(10)
C8 C9 1.329(10)
C9 C10 1.398(10)
C11 C16 1.404(5)
C11 C12 1.409(5)
C12 C13 1.409(6)
C13 C14 1.378(6)
C14 C15 1.388(6)
C15 C16 1.387(6)
C17 C18 1.394(6)
C17 C22 1.395(6)
C18 C19 1.382(6)
C19 C20 1.390(7)
C20 C21 1.374(8)
C21 C22 1.395(7)
C23 C28 1.383(6)
C23 C24 1.399(6)
C24 C25 1.388(6)
C25 C26 1.378(8)
C26 C27 1.393(8)
C27 C28 1.367(6)
C29 C34 1.388(6)
C29 C30 1.411(6)
C30 C31 1.380(6)
C31 C32 1.390(8)
C32 C33 1.383(8)
C33 C34 1.380(6)
C35 C36 1.378(6)
C35 C40 1.391(6)
C36 C37 1.393(7)
C37 C38 1.388(9)
C38 C39 1.369(8)
C39 C40 1.376(7)
C42A C43 1.314(16)
C42A C41 1.316(16)
C42B C43 1.346(10)
C42B C41 1.378(10)
Cl1 O4 1.270(9)
Cl1 O3 1.345(8)
Cl1 O2 1.377(7)
Cl1 O1 1.397(6)

loop_
_geom_torsion_atom_site_label_1
_geom_torsion_atom_site_label_2
_geom_torsion_atom_site_label_3
_geom_torsion_atom_site_label_4
_geom_torsion
C42B Pd1 P1 C1 124.4(3)
C42A Pd1 P1 C1 159.1(6)
C41 Pd1 P1 C1 146.3(2)
C43 Pd1 P1 C1 136.3(8)
P2 Pd1 P1 C1 -37.16(14)
C42B Pd1 P1 C29 -113.0(3)
C42A Pd1 P1 C29 -78.2(6)
C41 Pd1 P1 C29 -91.0(2)
C43 Pd1 P1 C29 -101.0(8)
P2 Pd1 P1 C29 85.52(15)
C42B Pd1 P1 C35 9.4(3)
C42A Pd1 P1 C35 44.2(6)
C41 Pd1 P1 C35 31.3(2)
C43 Pd1 P1 C35 21.4(8)
P2 Pd1 P1 C35 -152.09(16)
C42B Pd1 P2 C23 -75.3(3)
C42A Pd1 P2 C23 -109.5(6)
C41 Pd1 P2 C23 -106.9(7)
C43 Pd1 P2 C23 -92.3(2)
P1 Pd1 P2 C23 86.11(14)
C42B Pd1 P2 C17 42.6(3)
C42A Pd1 P2 C17 8.4(6)
C41 Pd1 P2 C17 11.0(7)
C43 Pd1 P2 C17 25.6(2)
P1 Pd1 P2 C17 -155.99(15)
C42B Pd1 P2 C12 162.6(3)
C42A Pd1 P2 C12 128.3(6)
C41 Pd1 P2 C12 130.9(7)
C43 Pd1 P2 C12 145.5(2)
P1 Pd1 P2 C12 -36.07(15)
C29 P1 C1 C5 148.3(4)
C35 P1 C1 C5 34.8(4)
Pd1 P1 C1 C5 -89.7(4)
C29 P1 C1 C2 -52.4(4)
C35 P1 C1 C2 -166.0(3)
Pd1 P1 C1 C2 69.5(4)
C29 P1 C1 Fe1 50.4(4)
C35 P1 C1 Fe1 -63.1(4)
Pd1 P1 C1 Fe1 172.3(3)
C10 Fe1 C1 C5 -50.1(5)
C6 Fe1 C1 C5 -98.8(5)
C3 Fe1 C1 C5 81.2(3)
C4 Fe1 C1 C5 37.6(3)
C9 Fe1 C1 C5 51.0(17)
C7 Fe1 C1 C5 -147.4(3)
C8 Fe1 C1 C5 170.5(5)
C2 Fe1 C1 C5 118.4(3)
C10 Fe1 C1 C2 -168.4(4)
C6 Fe1 C1 C2 142.9(5)
C3 Fe1 C1 C2 -37.2(2)
C4 Fe1 C1 C2 -80.8(2)
C9 Fe1 C1 C2 -67.3(17)
C5 Fe1 C1 C2 -118.4(3)
C7 Fe1 C1 C2 94.3(4)
C8 Fe1 C1 C2 52.1(5)
C10 Fe1 C1 P1 68.3(6)
C6 Fe1 C1 P1 19.7(6)
C3 Fe1 C1 P1 -160.4(4)
C4 Fe1 C1 P1 156.0(4)
C9 Fe1 C1 P1 169.5(16)
C5 Fe1 C1 P1 118.4(5)
C7 Fe1 C1 P1 -28.9(5)
C8 Fe1 C1 P1 -71.1(6)
C2 Fe1 C1 P1 -123.2(4)
C5 C1 C2 C3 -0.7(4)
P1 C1 C2 C3 -162.9(3)
Fe1 C1 C2 C3 57.9(3)
C5 C1 C2 C11 171.6(4)
P1 C1 C2 C11 9.4(6)
Fe1 C1 C2 C11 -129.8(4)
C5 C1 C2 Fe1 -58.6(3)
P1 C1 C2 Fe1 139.2(3)
C10 Fe1 C2 C3 -1.6(17)
C6 Fe1 C2 C3 171.8(5)
C4 Fe1 C2 C3 -37.6(2)
C9 Fe1 C2 C3 49.4(4)
C5 Fe1 C2 C3 -81.5(3)
C7 Fe1 C2 C3 129.0(4)
C8 Fe1 C2 C3 88.4(4)
C1 Fe1 C2 C3 -119.8(3)
C10 Fe1 C2 C1 118.2(16)
C6 Fe1 C2 C1 -68.5(6)
C3 Fe1 C2 C1 119.8(3)
C4 Fe1 C2 C1 82.1(3)
C9 Fe1 C2 C1 169.1(3)
C5 Fe1 C2 C1 38.2(2)
C7 Fe1 C2 C1 -111.3(3)
C8 Fe1 C2 C1 -151.9(3)
C10 Fe1 C2 C11 -123.1(16)
C6 Fe1 C2 C11 50.2(7)
C3 Fe1 C2 C11 -121.6(5)
C4 Fe1 C2 C11 -159.2(4)
C9 Fe1 C2 C11 -72.2(5)
C5 Fe1 C2 C11 156.9(4)
C7 Fe1 C2 C11 7.4(5)
C8 Fe1 C2 C11 -33.2(5)
C1 Fe1 C2 C11 118.7(5)
C1 C2 C3 C4 1.4(4)
C11 C2 C3 C4 -170.6(4)
Fe1 C2 C3 C4 59.9(3)
C1 C2 C3 Fe1 -58.5(3)
C11 C2 C3 Fe1 129.4(4)
C10 Fe1 C3 C4 60.5(4)
C6 Fe1 C3 C4 98(3)
C9 Fe1 C3 C4 94.2(3)
C5 Fe1 C3 C4 -37.4(2)
C7 Fe1 C3 C4 161.0(3)
C8 Fe1 C3 C4 133.3(3)
C2 Fe1 C3 C4 -119.2(3)
C1 Fe1 C3 C4 -81.5(3)
C10 Fe1 C3 C2 179.7(3)
C6 Fe1 C3 C2 -143(3)
C4 Fe1 C3 C2 119.2(3)
C9 Fe1 C3 C2 -146.5(3)
C5 Fe1 C3 C2 81.9(3)
C7 Fe1 C3 C2 -79.8(4)
C8 Fe1 C3 C2 -107.5(3)
C1 Fe1 C3 C2 37.8(2)
C2 C3 C4 C5 -1.6(5)
Fe1 C3 C4 C5 59.1(3)
C2 C3 C4 Fe1 -60.7(3)
C10 Fe1 C4 C3 -137.5(3)
C6 Fe1 C4 C3 -168.0(4)
C9 Fe1 C4 C3 -96.0(3)
C5 Fe1 C4 C3 119.9(3)
C7 Fe1 C4 C3 -80.1(11)
C8 Fe1 C4 C3 -66.3(4)
C2 Fe1 C4 C3 37.6(2)
C1 Fe1 C4 C3 82.1(3)
C10 Fe1 C4 C5 102.7(3)
C6 Fe1 C4 C5 72.1(4)
C3 Fe1 C4 C5 -119.9(3)
C9 Fe1 C4 C5 144.2(3)
C7 Fe1 C4 C5 160.1(10)
C8 Fe1 C4 C5 173.9(3)
C2 Fe1 C4 C5 -82.2(3)
C1 Fe1 C4 C5 -37.8(2)
C3 C4 C5 C1 1.1(5)
Fe1 C4 C5 C1 60.1(3)
C3 C4 C5 Fe1 -59.0(3)
C2 C1 C5 C4 -0.2(5)
P1 C1 C5 C4 162.5(3)
Fe1 C1 C5 C4 -59.4(3)
C2 C1 C5 Fe1 59.2(3)
P1 C1 C5 Fe1 -138.1(3)
C10 Fe1 C5 C4 -90.7(4)
C6 Fe1 C5 C4 -136.7(4)
C3 Fe1 C5 C4 37.3(2)
C9 Fe1 C5 C4 -51.7(4)
C7 Fe1 C5 C4 -170.4(4)
C8 Fe1 C5 C4 -28.6(15)
C2 Fe1 C5 C4 80.9(2)
C1 Fe1 C5 C4 119.4(4)
C10 Fe1 C5 C1 150.0(4)
C6 Fe1 C5 C1 104.0(5)
C3 Fe1 C5 C1 -82.1(3)
C4 Fe1 C5 C1 -119.4(4)
C9 Fe1 C5 C1 -171.1(3)
C7 Fe1 C5 C1 70.2(5)
C8 Fe1 C5 C1 -148.0(14)
C2 Fe1 C5 C1 -38.5(2)
C10 Fe1 C6 C7 113.1(6)
C3 Fe1 C6 C7 71(3)
C4 Fe1 C6 C7 159.5(4)
C9 Fe1 C6 C7 74.6(4)
C5 Fe1 C6 C7 -156.5(4)
C8 Fe1 C6 C7 33.7(4)
C2 Fe1 C6 C7 -65.6(6)
C1 Fe1 C6 C7 -109.9(4)
C3 Fe1 C6 C10 -42(3)
C4 Fe1 C6 C10 46.4(6)
C9 Fe1 C6 C10 -38.5(4)
C5 Fe1 C6 C10 90.5(4)
C7 Fe1 C6 C10 -113.1(6)
C8 Fe1 C6 C10 -79.4(5)
C2 Fe1 C6 C10 -178.6(4)
C1 Fe1 C6 C10 137.0(4)
C10 C6 C7 C8 0.6(6)
Fe1 C6 C7 C8 -60.4(5)
C10 C6 C7 Fe1 61.1(4)
C10 Fe1 C7 C8 79.1(5)
C6 Fe1 C7 C8 121.3(7)
C3 Fe1 C7 C8 -48.3(6)
C4 Fe1 C7 C8 17.7(13)
C9 Fe1 C7 C8 35.0(5)
C5 Fe1 C7 C8 169.9(4)
C2 Fe1 C7 C8 -94.4(4)
C1 Fe1 C7 C8 -142.1(4)
C10 Fe1 C7 C6 -42.2(5)
C3 Fe1 C7 C6 -169.6(4)
C4 Fe1 C7 C6 -103.6(12)
C9 Fe1 C7 C6 -86.3(5)
C5 Fe1 C7 C6 48.6(7)
C8 Fe1 C7 C6 -121.3(7)
C2 Fe1 C7 C6 144.3(5)
C1 Fe1 C7 C6 96.6(5)
C6 C7 C8 C9 -0.4(8)
Fe1 C7 C8 C9 -58.5(5)
C6 C7 C8 Fe1 58.1(4)
C10 Fe1 C8 C7 -84.8(5)
C6 Fe1 C8 C7 -38.0(5)
C3 Fe1 C8 C7 146.8(4)
C4 Fe1 C8 C7 -174.7(4)
C9 Fe1 C8 C7 -122.6(7)
C5 Fe1 C8 C7 -150.4(13)
C2 Fe1 C8 C7 104.0(4)
C1 Fe1 C8 C7 69.2(6)
C10 Fe1 C8 C9 37.8(5)
C6 Fe1 C8 C9 84.6(6)
C3 Fe1 C8 C9 -90.5(5)
C4 Fe1 C8 C9 -52.0(6)
C5 Fe1 C8 C9 -27.8(17)
C7 Fe1 C8 C9 122.6(7)
C2 Fe1 C8 C9 -133.4(4)
C1 Fe1 C8 C9 -168.1(4)
C7 C8 C9 C10 -0.1(8)
Fe1 C8 C9 C10 -59.1(4)
C7 C8 C9 Fe1 59.0(5)
C10 Fe1 C9 C8 -119.8(7)
C6 Fe1 C9 C8 -79.1(6)
C3 Fe1 C9 C8 100.3(5)
C4 Fe1 C9 C8 142.0(5)
C5 Fe1 C9 C8 173.7(4)
C7 Fe1 C9 C8 -33.9(5)
C2 Fe1 C9 C8 69.8(5)
C1 Fe1 C9 C8 129.2(16)
C6 Fe1 C9 C10 40.7(5)
C3 Fe1 C9 C10 -139.8(4)
C4 Fe1 C9 C10 -98.1(4)
C5 Fe1 C9 C10 -66.4(5)
C7 Fe1 C9 C10 85.9(5)
C8 Fe1 C9 C10 119.8(7)
C2 Fe1 C9 C10 -170.3(4)
C1 Fe1 C9 C10 -111.0(16)
C8 C9 C10 C6 0.4(7)
Fe1 C9 C10 C6 -60.6(4)
C8 C9 C10 Fe1 61.0(5)
C7 C6 C10 C9 -0.6(6)
Fe1 C6 C10 C9 61.7(4)
C7 C6 C10 Fe1 -62.3(4)
C6 Fe1 C10 C9 -116.3(6)
C3 Fe1 C10 C9 56.7(5)
C4 Fe1 C10 C9 92.6(4)
C5 Fe1 C10 C9 135.0(4)
C7 Fe1 C10 C9 -75.3(4)
C8 Fe1 C10 C9 -35.5(4)
C2 Fe1 C10 C9 58.0(17)
C1 Fe1 C10 C9 167.3(4)
C3 Fe1 C10 C6 173.0(5)
C4 Fe1 C10 C6 -151.1(5)
C9 Fe1 C10 C6 116.3(6)
C5 Fe1 C10 C6 -108.6(5)
C7 Fe1 C10 C6 41.1(5)
C8 Fe1 C10 C6 80.8(5)
C2 Fe1 C10 C6 174.4(15)
C1 Fe1 C10 C6 -76.3(6)
C3 C2 C11 C16 -79.0(5)
C1 C2 C11 C16 110.2(5)
Fe1 C2 C11 C16 16.2(6)
C3 C2 C11 C12 97.3(5)
C1 C2 C11 C12 -73.5(5)
Fe1 C2 C11 C12 -167.6(3)
C16 C11 C12 C13 0.4(6)
C2 C11 C12 C13 -175.9(4)
C16 C11 C12 P2 -174.8(3)
C2 C11 C12 P2 8.9(5)
C23 P2 C12 C13 127.7(3)
C17 P2 C12 C13 16.1(4)
Pd1 P2 C12 C13 -108.2(3)
C23 P2 C12 C11 -57.2(4)
C17 P2 C12 C11 -168.7(3)
Pd1 P2 C12 C11 67.0(4)
C11 C12 C13 C14 -0.1(6)
P2 C12 C13 C14 175.2(3)
C12 C13 C14 C15 -0.7(7)
C13 C14 C15 C16 1.2(7)
C14 C15 C16 C11 -0.9(7)
C12 C11 C16 C15 0.1(6)
C2 C11 C16 C15 176.4(4)
C23 P2 C17 C18 163.8(3)
C12 P2 C17 C18 -84.0(4)
Pd1 P2 C17 C18 43.1(4)
C23 P2 C17 C22 -14.7(4)
C12 P2 C17 C22 97.4(4)
Pd1 P2 C17 C22 -135.4(4)
C22 C17 C18 C19 -1.5(7)
P2 C17 C18 C19 179.9(4)
C17 C18 C19 C20 1.3(7)
C18 C19 C20 C21 -1.1(8)
C19 C20 C21 C22 1.1(9)
C18 C17 C22 C21 1.5(7)
P2 C17 C22 C21 -180.0(4)
C20 C21 C22 C17 -1.3(9)
C17 P2 C23 C28 -110.9(3)
C12 P2 C23 C28 138.9(3)
Pd1 P2 C23 C28 10.9(4)
C17 P2 C23 C24 71.5(4)
C12 P2 C23 C24 -38.8(4)
Pd1 P2 C23 C24 -166.7(3)
C28 C23 C24 C25 0.8(6)
P2 C23 C24 C25 178.4(3)
C23 C24 C25 C26 -0.2(7)
C24 C25 C26 C27 -0.8(7)
C25 C26 C27 C28 1.3(8)
C26 C27 C28 C23 -0.7(7)
C24 C23 C28 C27 -0.3(6)
P2 C23 C28 C27 -178.0(3)
C1 P1 C29 C34 145.4(4)
C35 P1 C29 C34 -104.1(4)
Pd1 P1 C29 C34 24.3(4)
C1 P1 C29 C30 -36.1(5)
C35 P1 C29 C30 74.4(4)
Pd1 P1 C29 C30 -157.3(4)
C34 C29 C30 C31 0.7(8)
P1 C29 C30 C31 -177.8(4)
C29 C30 C31 C32 1.4(9)
C30 C31 C32 C33 -3.0(9)
C31 C32 C33 C34 2.5(10)
C32 C33 C34 C29 -0.5(10)
C30 C29 C34 C33 -1.1(8)
P1 C29 C34 C33 177.4(5)
C1 P1 C35 C36 90.5(4)
C29 P1 C35 C36 -26.5(5)
Pd1 P1 C35 C36 -150.6(4)
C1 P1 C35 C40 -83.7(4)
C29 P1 C35 C40 159.3(4)
Pd1 P1 C35 C40 35.1(4)
C40 C35 C36 C37 0.1(8)
P1 C35 C36 C37 -174.0(5)
C35 C36 C37 C38 -0.6(11)
C36 C37 C38 C39 0.7(11)
C37 C38 C39 C40 -0.3(10)
C38 C39 C40 C35 -0.1(8)
C36 C35 C40 C39 0.2(7)
P1 C35 C40 C39 174.6(4)
C42B Pd1 C42A C43 -73.0(11)
C41 Pd1 C42A C43 -148.1(13)
P1 Pd1 C42A C43 -170.5(4)
P2 Pd1 C42A C43 30.7(10)
C42B Pd1 C42A C41 75.1(11)
C43 Pd1 C42A C41 148.1(13)
P1 Pd1 C42A C41 -22.4(10)
P2 Pd1 C42A C41 178.8(4)
C42A Pd1 C42B C43 69.2(11)
C41 Pd1 C42B C43 137.2(7)
P1 Pd1 C42B C43 175.0(4)
P2 Pd1 C42B C43 -29.5(6)
C42A Pd1 C42B C41 -67.9(11)
C43 Pd1 C42B C41 -137.2(7)
P1 Pd1 C42B C41 37.9(5)
P2 Pd1 C42B C41 -166.7(3)
C43 C42A C41 C42B -36.3(12)
Pd1 C42A C41 C42B -81.1(10)
C43 C42A C41 Pd1 44.8(15)
C43 C42B C41 C42A 30.6(11)
Pd1 C42B C41 C42A 83.7(12)
C43 C42B C41 Pd1 -53.1(7)
C42B Pd1 C41 C42A -44.9(7)
C43 Pd1 C41 C42A -19.2(8)
P1 Pd1 C41 C42A 163.4(8)
P2 Pd1 C41 C42A -3.5(12)
C42A Pd1 C41 C42B 44.9(7)
C43 Pd1 C41 C42B 25.7(4)
P1 Pd1 C41 C42B -151.7(4)
P2 Pd1 C41 C42B 41.4(9)
C41 C42A C43 C42B 36.8(13)
Pd1 C42A C43 C42B 81.5(10)
C41 C42A C43 Pd1 -44.7(15)
C41 C42B C43 C42A -30.3(11)
Pd1 C42B C43 C42A -83.0(12)
C41 C42B C43 Pd1 52.7(7)
C42B Pd1 C43 C42A 45.6(7)
C41 Pd1 C43 C42A 19.3(8)
P1 Pd1 C43 C42A 30.0(13)
P2 Pd1 C43 C42A -156.6(8)
C42A Pd1 C43 C42B -45.6(7)
C41 Pd1 C43 C42B -26.3(5)
P1 Pd1 C43 C42B -15.6(11)
P2 Pd1 C43 C42B 157.8(4)
